data_1506072
loop_
_publ_author_name
'Moriarty, Robert M.'
'Mitan, Carmen I.'
'Branza-Nichita, Norica'
'Phares, Kenneth R.'
'Parrish, Damon'

_publ_section_title
;
 exo-Imino to endo-iminocyclitol rearrangement. A general route to
 five-membered antiviral azasugars.
;
_journal_issue 16
_journal_name_full 'Organic letters'
_journal_page_first 3465
_journal_page_last 3467
_journal_paper_doi 10.1021/ol061071r
_journal_volume 8
_journal_year 2006
_chemical_absolute_configuration unk
_chemical_formula_moiety 'C9 H15 N O3'
_chemical_formula_sum 'C9 H15 N O3'
_chemical_formula_weight 185.22
_chemical_name_systematic
; 
 ? 
;
_space_group_IT_number 4
_symmetry_cell_setting monoclinic
_symmetry_space_group_name_Hall 'P 2yb'
_symmetry_space_group_name_H-M 'P 1 21 1'
_atom_sites_solution_hydrogens geom
_atom_sites_solution_primary direct
_atom_sites_solution_secondary difmap
_audit_creation_date 2005-05-31
_audit_creation_method 'from SHELXL97 CIF, local template and enCIFer'
_cell_angle_alpha 90.00
_cell_angle_beta 90.737(5)
_cell_angle_gamma 90.00
_cell_formula_units_Z 2
_cell_length_a 5.424(2)
_cell_length_b 7.937(3)
_cell_length_c 11.566(5)
_cell_measurement_temperature 103(2)
_cell_volume 497.9(3)
_computing_cell_refinement 'Bruker SMART v5.631 (Bruker, 2001)'
_computing_data_collection 'Bruker SMART v5.631 (Bruker, 2001)'
_computing_data_reduction
;
Bruker SAINT v6.45A (Bruker, 2002), Bruker XPREP v6.14 (Bruker, 2001)
;
_computing_molecular_graphics 'Bruker SHELXTL v6.14 (Bruker, 2000b)'
_computing_publication_material 'Bruker SHELXTL v6.14 (Bruker, 2000b)'
_computing_structure_refinement 'Bruker SHELXTL v6.14 (Bruker, 2000b)'
_computing_structure_solution 'Bruker SHELXTL v6.14 (Bruker, 2000b)'
_diffrn_ambient_temperature 103(2)
_diffrn_measured_fraction_theta_full 0.966
_diffrn_measured_fraction_theta_max 0.966
_diffrn_measurement_device_type 'Bruker SMART 1000 CCD'
_diffrn_measurement_method '\f and \w scans'
_diffrn_radiation_monochromator graphite
_diffrn_radiation_source 'sealed tube'
_diffrn_radiation_type MoK\a
_diffrn_radiation_wavelength 0.71073
_diffrn_reflns_av_R_equivalents 0.0463
_diffrn_reflns_av_sigmaI/netI 0.0625
_diffrn_reflns_limit_h_max 6
_diffrn_reflns_limit_h_min -7
_diffrn_reflns_limit_k_max 10
_diffrn_reflns_limit_k_min -10
_diffrn_reflns_limit_l_max 15
_diffrn_reflns_limit_l_min -15
_diffrn_reflns_number 5736
_diffrn_reflns_theta_full 28.17
_diffrn_reflns_theta_max 28.17
_diffrn_reflns_theta_min 1.76
_exptl_absorpt_coefficient_mu 0.092
_exptl_absorpt_correction_T_max 0.996
_exptl_absorpt_correction_T_min 0.958
_exptl_absorpt_correction_type multi-scan
_exptl_absorpt_process_details 'SADABS v2.10 (Bruker, 2000c)'
_exptl_crystal_colour off-white
_exptl_crystal_density_diffrn 1.236
_exptl_crystal_density_method 'not measured'
_exptl_crystal_description 'clear plate'
_exptl_crystal_F_000 200
_exptl_crystal_size_max 0.47
_exptl_crystal_size_mid 0.26
_exptl_crystal_size_min 0.04
_refine_diff_density_max 0.720
_refine_diff_density_min -0.515
_refine_diff_density_rms 0.122
_refine_ls_abs_structure_details 'Flack H D (1983), Acta Cryst. A39, 876-881'
_refine_ls_abs_structure_Flack -1(3)
_refine_ls_extinction_method none
_refine_ls_goodness_of_fit_ref 1.047
_refine_ls_hydrogen_treatment constr
_refine_ls_matrix_type full
_refine_ls_number_parameters 118
_refine_ls_number_reflns 2005
_refine_ls_number_restraints 1
_refine_ls_restrained_S_all 1.047
_refine_ls_R_factor_all 0.1003
_refine_ls_R_factor_gt 0.0844
_refine_ls_shift/su_max 0.000
_refine_ls_shift/su_mean 0.000
_refine_ls_structure_factor_coef Fsqd
_refine_ls_weighting_details 'calc w=1/[\s^2^(Fo^2^)+(0.1724P)^2^+0.0000P] where P=(Fo^2^+2Fc^2^)/3'
_refine_ls_weighting_scheme calc
_refine_ls_wR_factor_gt 0.2137
_refine_ls_wR_factor_ref 0.2310
_reflns_number_gt 1619
_reflns_number_total 2005
_reflns_threshold_expression I>2\s(I)
_cod_data_source_file ol061071rsi20060517_113709.cif
_cod_data_source_block mon
_cod_depositor_comments
;
The following automatic conversions were performed:

'_symmetry_cell_setting' value 'Monoclinic' changed to 'monoclinic'
according to /home/saulius/struct/CIF-dictionaries/cif_core.dic
dictionary named 'cif_core.dic' version 2.4.1 from 2010-06-29.

Automatic conversion script
Id: cif_fix_values 1715 2011-07-08 13:25:40Z adriana 
;
_cod_original_sg_symbol_H-M 'P 2(1)'
_cod_database_code 1506072

loop_
_symmetry_equiv_pos_as_xyz
'x, y, z'
'-x, y+1/2, -z'

loop_
_atom_site_label
_atom_site_type_symbol
_atom_site_fract_x
_atom_site_fract_y
_atom_site_fract_z
_atom_site_U_iso_or_equiv
_atom_site_adp_type
_atom_site_occupancy
_atom_site_symmetry_multiplicity
_atom_site_calc_flag
_atom_site_refinement_flags
O4 O 0.0358(4) 0.2754(4) 0.7230(2) 0.0219(6) Uani 1 1 d .
O6 O 0.3787(5) 0.2640(4) 0.8376(2) 0.0300(7) Uani 1 1 d .
N1 N 0.3175(6) -0.0434(4) 0.6363(3) 0.0229(7) Uani 1 1 d .
O2 O 0.5727(5) 0.1431(4) 0.4660(2) 0.0264(7) Uani 1 1 d .
H2B H 0.6370 0.1519 0.4006 0.040 Uiso 1 1 calc R
C7 C 0.4499(6) 0.2102(5) 0.7251(3) 0.0220(8) Uani 1 1 d .
H7A H 0.6089 0.2620 0.7005 0.026 Uiso 1 1 calc R
C8 C 0.4532(7) 0.0183(6) 0.7160(3) 0.0235(8) Uani 1 1 d .
C3 C 0.2361(6) 0.2546(5) 0.6435(3) 0.0186(8) Uani 1 1 d .
H3A H 0.2678 0.3575 0.5961 0.022 Uiso 1 1 calc R
C2 C 0.1976(6) 0.0958(5) 0.5703(3) 0.0214(8) Uani 1 1 d .
H2A H 0.0172 0.0724 0.5610 0.026 Uiso 1 1 calc R
C2A C 0.3143(7) 0.1121(6) 0.4525(3) 0.0244(8) Uani 1 1 d .
H2AA H 0.2878 0.0071 0.4078 0.029 Uiso 1 1 calc R
H2AB H 0.2362 0.2060 0.4093 0.029 Uiso 1 1 calc R
C5B C -0.0153(8) 0.2901(7) 0.9273(3) 0.0342(11) Uani 1 1 d .
H5BA H -0.0282 0.1669 0.9285 0.051 Uiso 1 1 calc R
H5BB H -0.1803 0.3392 0.9190 0.051 Uiso 1 1 calc R
H5BC H 0.0610 0.3291 0.9998 0.051 Uiso 1 1 calc R
C5 C 0.1416(6) 0.3440(5) 0.8266(3) 0.0212(8) Uani 1 1 d .
C8A C 0.6093(8) -0.0842(6) 0.7967(4) 0.0299(10) Uani 1 1 d .
H8AA H 0.5882 -0.2040 0.7788 0.045 Uiso 1 1 calc R
H8AB H 0.5592 -0.0630 0.8765 0.045 Uiso 1 1 calc R
H8AC H 0.7827 -0.0529 0.7878 0.045 Uiso 1 1 calc R
C5A C 0.1703(9) 0.5339(6) 0.8169(4) 0.0333(10) Uani 1 1 d .
H5AA H 0.2728 0.5608 0.7503 0.050 Uiso 1 1 calc R
H5AB H 0.2490 0.5776 0.8875 0.050 Uiso 1 1 calc R
H5AC H 0.0075 0.5859 0.8068 0.050 Uiso 1 1 calc R

loop_
_atom_site_aniso_label
_atom_site_aniso_U_11
_atom_site_aniso_U_22
_atom_site_aniso_U_33
_atom_site_aniso_U_23
_atom_site_aniso_U_13
_atom_site_aniso_U_12
O4 0.0107(10) 0.0237(16) 0.0314(13) -0.0025(12) 0.0003(8) 0.0006(11)
O6 0.0187(13) 0.0291(18) 0.0419(15) -0.0079(14) -0.0075(10) 0.0067(13)
N1 0.0191(15) 0.0113(17) 0.0382(18) 0.0002(13) -0.0003(11) 0.0003(13)
O2 0.0189(12) 0.0193(17) 0.0411(15) 0.0017(12) 0.0022(9) 0.0034(12)
C7 0.0135(15) 0.0129(19) 0.039(2) -0.0017(16) -0.0052(13) -0.0010(14)
C8 0.0192(16) 0.016(2) 0.035(2) 0.0020(16) -0.0003(13) -0.0008(16)
C3 0.0123(14) 0.0099(19) 0.0337(18) -0.0011(15) 0.0023(11) -0.0001(14)
C2 0.0161(15) 0.0097(19) 0.0385(19) -0.0026(16) -0.0037(12) -0.0012(15)
C2A 0.0216(17) 0.018(2) 0.0340(19) -0.0020(16) -0.0025(13) 0.0012(17)
C5B 0.0277(19) 0.041(3) 0.034(2) -0.001(2) 0.0038(14) -0.017(2)
C5 0.0139(15) 0.014(2) 0.035(2) -0.0033(15) 0.0008(12) -0.0010(14)
C8A 0.029(2) 0.018(2) 0.042(2) -0.0003(18) -0.0075(16) 0.0031(18)
C5A 0.040(2) 0.019(2) 0.040(2) -0.0001(18) 0.0055(17) 0.002(2)

loop_
_atom_type_symbol
_atom_type_description
_atom_type_scat_dispersion_real
_atom_type_scat_dispersion_imag
_atom_type_scat_source
C C 0.0033 0.0016 'International Tables Vol C Tables 4.2.6.8 and 6.1.1.4'
H H 0.0000 0.0000 'International Tables Vol C Tables 4.2.6.8 and 6.1.1.4'
N N 0.0061 0.0033 'International Tables Vol C Tables 4.2.6.8 and 6.1.1.4'
O O 0.0106 0.0060 'International Tables Vol C Tables 4.2.6.8 and 6.1.1.4'

loop_
_geom_angle_atom_site_label_1
_geom_angle_atom_site_label_2
_geom_angle_atom_site_label_3
_geom_angle
C5 O4 C3 106.3(2)
C7 O6 C5 107.7(3)
C8 N1 C2 109.3(3)
C2A O2 H2B 109.5
O6 C7 C8 111.4(3)
O6 C7 C3 106.4(3)
C8 C7 C3 101.4(3)
O6 C7 H7A 112.4
C8 C7 H7A 112.4
C3 C7 H7A 112.4
N1 C8 C8A 124.2(4)
N1 C8 C7 115.3(4)
C8A C8 C7 120.5(3)
O4 C3 C7 101.8(3)
O4 C3 C2 110.4(3)
C7 C3 C2 104.4(3)
O4 C3 H3A 113.1
C7 C3 H3A 113.1
C2 C3 H3A 113.1
N1 C2 C2A 109.9(3)
N1 C2 C3 105.8(3)
C2A C2 C3 111.8(3)
N1 C2 H2A 109.8
C2A C2 H2A 109.8
C3 C2 H2A 109.8
O2 C2A C2 109.7(3)
O2 C2A H2AA 109.7
C2 C2A H2AA 109.7
O2 C2A H2AB 109.7
C2 C2A H2AB 109.7
H2AA C2A H2AB 108.2
C5 C5B H5BA 109.5
C5 C5B H5BB 109.5
H5BA C5B H5BB 109.5
C5 C5B H5BC 109.5
H5BA C5B H5BC 109.5
H5BB C5B H5BC 109.5
O4 C5 O6 104.8(3)
O4 C5 C5B 108.3(3)
O6 C5 C5B 108.5(3)
O4 C5 C5A 110.9(3)
O6 C5 C5A 110.6(3)
C5B C5 C5A 113.3(4)
C8 C8A H8AA 109.5
C8 C8A H8AB 109.5
H8AA C8A H8AB 109.5
C8 C8A H8AC 109.5
H8AA C8A H8AC 109.5
H8AB C8A H8AC 109.5
C5 C5A H5AA 109.5
C5 C5A H5AB 109.5
H5AA C5A H5AB 109.5
C5 C5A H5AC 109.5
H5AA C5A H5AC 109.5
H5AB C5A H5AC 109.5

loop_
_geom_bond_atom_site_label_1
_geom_bond_atom_site_label_2
_geom_bond_distance
O4 C5 1.430(4)
O4 C3 1.441(4)
O6 C7 1.428(5)
O6 C5 1.438(4)
N1 C8 1.271(5)
N1 C2 1.487(5)
O2 C2A 1.430(4)
O2 H2B 0.8400
C7 C8 1.526(6)
C7 C3 1.527(5)
C7 H7A 1.0000
C8 C8A 1.493(5)
C3 C2 1.531(5)
C3 H3A 1.0000
C2 C2A 1.516(5)
C2 H2A 1.0000
C2A H2AA 0.9900
C2A H2AB 0.9900
C5B C5 1.514(5)
C5B H5BA 0.9800
C5B H5BB 0.9800
C5B H5BC 0.9800
C5 C5A 1.520(6)
C8A H8AA 0.9800
C8A H8AB 0.9800
C8A H8AC 0.9800
C5A H5AA 0.9800
C5A H5AB 0.9800
C5A H5AC 0.9800

loop_
_geom_torsion_atom_site_label_1
_geom_torsion_atom_site_label_2
_geom_torsion_atom_site_label_3
_geom_torsion_atom_site_label_4
_geom_torsion
C5 O6 C7 C8 -112.2(3)
C5 O6 C7 C3 -2.6(4)
C2 N1 C8 C8A -177.6(4)
C2 N1 C8 C7 2.0(5)
O6 C7 C8 N1 123.1(4)
C3 C7 C8 N1 10.3(4)
O6 C7 C8 C8A -57.3(4)
C3 C7 C8 C8A -170.1(3)
C5 O4 C3 C7 33.8(4)
C5 O4 C3 C2 144.2(3)
O6 C7 C3 O4 -18.9(4)
C8 C7 C3 O4 97.6(3)
O6 C7 C3 C2 -133.8(3)
C8 C7 C3 C2 -17.3(4)
C8 N1 C2 C2A 107.2(4)
C8 N1 C2 C3 -13.6(4)
O4 C3 C2 N1 -89.4(3)
C7 C3 C2 N1 19.3(4)
O4 C3 C2 C2A 151.0(3)
C7 C3 C2 C2A -100.3(3)
N1 C2 C2A O2 -58.4(4)
C3 C2 C2A O2 58.7(4)
C3 O4 C5 O6 -36.6(4)
C3 O4 C5 C5B -152.2(3)
C3 O4 C5 C5A 82.8(4)
C7 O6 C5 O4 23.5(4)
C7 O6 C5 C5B 139.0(3)
C7 O6 C5 C5A -96.0(4)

loop_
_cod_related_entry_id
_cod_related_entry_database
_cod_related_entry_code
1 ChemSpider 10033084
